data_4338446
loop_
_publ_author_name
'Al-Oweini, Rami'
'Bassil, Bassem S.'
'Friedl, Jochen'
'Kottisch, Veronika'
'Ibrahim, Masooma'
'Asano, Marie'
'Keita, Bineta'
'Novitchi, Ghenadie'
'Lan, Yanhua'
'Powell, Annie'
'Stimming, Ulrich'
'Kortz, Ulrich'

_publ_section_title
;
 Synthesis and characterization of multinuclear manganese-containing
 tungstosilicates.
;
_journal_issue 11
_journal_name_full 'Inorganic chemistry'
_journal_page_first 5663
_journal_page_last 5673
_journal_paper_doi 10.1021/ic500425c
_journal_volume 53
_journal_year 2014
_chemical_formula_sum 'C9 H53.5 K3 Mn4 Na4.5 O66 Si W9'
_chemical_formula_weight 3341.27
_chemical_name_systematic
; 
 ? 
;
_space_group_crystal_system triclinic
_space_group_IT_number 2
_space_group_name_Hall '-P 1'
_space_group_name_H-M_alt 'P -1'
_symmetry_space_group_name_Hall '-P 1'
_symmetry_space_group_name_H-M 'P -1'
_atom_sites_solution_hydrogens geom
_audit_creation_method SHELXL-2013
_cell_angle_alpha 81.702(5)
_cell_angle_beta 87.042(5)
_cell_angle_gamma 78.853(5)
_cell_formula_units_Z 2
_cell_length_a 12.1739(11)
_cell_length_b 13.1095(11)
_cell_length_c 18.4657(17)
_cell_measurement_reflns_used 7459
_cell_measurement_temperature 293(2)
_cell_measurement_theta_max 27.19
_cell_measurement_theta_min 2.55
_cell_volume 2860.3(4)
_computing_cell_refinement 'Bruker SAINT'
_computing_data_collection 'Bruker APEX2'
_computing_data_reduction 'Bruker SAINT'
_computing_molecular_graphics 'Bruker SHELXTL'
_computing_publication_material 'Bruker SHELXTL'
_computing_structure_refinement 'SHELXL-2013 (Sheldrick, 2013)'
_computing_structure_solution 'SHELXS-97 (Sheldrick, 2008)'
_diffrn_ambient_temperature 293(2)
_diffrn_measured_fraction_theta_full 0.779
_diffrn_measured_fraction_theta_max 0.980
_diffrn_measurement_device_type 'Bruker APEX-II CCD'
_diffrn_measurement_method '\f and \w scans'
_diffrn_radiation_type MoK\a
_diffrn_radiation_wavelength 0.71073
_diffrn_reflns_av_R_equivalents 0.0782
_diffrn_reflns_av_unetI/netI 0.0566
_diffrn_reflns_Laue_measured_fraction_full 0.779
_diffrn_reflns_Laue_measured_fraction_max 0.980
_diffrn_reflns_limit_h_max 13
_diffrn_reflns_limit_h_min -13
_diffrn_reflns_limit_k_max 14
_diffrn_reflns_limit_k_min -14
_diffrn_reflns_limit_l_max 20
_diffrn_reflns_limit_l_min -20
_diffrn_reflns_number 47971
_diffrn_reflns_point_group_measured_fraction_full 0.779
_diffrn_reflns_point_group_measured_fraction_max 0.980
_diffrn_reflns_theta_full 25.242
_diffrn_reflns_theta_max 23.256
_diffrn_reflns_theta_min 3.412
_exptl_absorpt_coefficient_mu 19.281
_exptl_absorpt_correction_T_max 0.1130
_exptl_absorpt_correction_T_min 0.0540
_exptl_absorpt_correction_type multi-scan
_exptl_absorpt_process_details SADABS
_exptl_crystal_colour brown
_exptl_crystal_density_diffrn 3.880
_exptl_crystal_description block
_exptl_crystal_F_000 3045
_exptl_crystal_size_max 0.142
_exptl_crystal_size_mid 0.086
_exptl_crystal_size_min 0.041
_exptl_transmission_factor_max 0.1130
_exptl_transmission_factor_min 0.0540
_refine_diff_density_max 4.691
_refine_diff_density_min -3.257
_refine_diff_density_rms 0.441
_refine_ls_extinction_method none
_refine_ls_goodness_of_fit_ref 1.011
_refine_ls_hydrogen_treatment constr
_refine_ls_matrix_type full
_refine_ls_number_parameters 424
_refine_ls_number_reflns 8065
_refine_ls_number_restraints 0
_refine_ls_restrained_S_all 1.011
_refine_ls_R_factor_all 0.0826
_refine_ls_R_factor_gt 0.0694
_refine_ls_shift/su_max 0.001
_refine_ls_shift/su_mean 0.000
_refine_ls_structure_factor_coef Fsqd
_refine_ls_weighting_details 'w=1/[\s^2^(Fo^2^)+(0.0010P)^2^+650.0000P] where P=(Fo^2^+2Fc^2^)/3'
_refine_ls_weighting_scheme calc
_refine_ls_wR_factor_gt 0.1569
_refine_ls_wR_factor_ref 0.1632
_reflns_Friedel_coverage 0.000
_reflns_number_gt 6767
_reflns_number_total 8065
_reflns_threshold_expression 'I > 2\s(I)'
_cod_data_source_file ic500425c_si_005.cif
_cod_data_source_block try
_cod_depositor_comments 'Adding full bibliography for 4338445--4338449.cif.'
_cod_original_formula_sum 'C9 H53.5 K3 Mn4 Na4.50 O66 Si W9'
_cod_database_code 4338446
_shelx_space_group_comment
; 
The symmetry employed for this shelxl refinement is uniquely defined 
by the following loop, which should always be used as a source of 
symmetry information in preference to the above space-group names. 
They are only intended as comments. 
;
_shelx_estimated_absorpt_t_min 0.0540
_shelx_estimated_absorpt_t_max 0.1130
_shelxl_version_number 2013-4
_plat015_alert_5_a
;
PROBLEM: No _shelx_hkl_file record in SHELXL20xy CIF 
RESPONSE: The new SHELX package (2011 and after) includes
the hkl file in the cif file. For our compounds however, 
due to the very large number of reflections, 
the size of the cif file would become too large. 
Therefore, we usually delete the hkl part.
;
_plat201_alert_2_a
;
PROBLEM: Isotropic non-H Atoms in Main Residue(s)
RESPONSE: This is a common alert in polyoxotungstate 
crystallography, and should be ignored. All C, N, O 
atoms as well as disordered counter cations are usually 
refined isotropically. Most of the electron density is 
located at the heavy tungsten atoms and fully occupied 
counter-cations (e.g. K), and anisotropic refinement of 
light atoms (e.g. O, C, H) does not lead to any significant 
improvement in the refinement parameters (e.g. esds of 
bond lengths/angles, R factor, residuals in electron 
density map). To the opposite, it contributes to a decrease 
of the ratio reflections/parameters, which is counterproductive 
as it lowers the quality of the structure refinement 
and may even render it unstable. In summary, isotropic 
refinement for light atoms is very justified.
;
_plat780_alert_1_a
;
PROBLEM: Coordinates do not Form a Properly Connected Set
RESPONSE: This alert occurs when the molecule(s) 
in the asymmetric unit is (are) fragmented, which is 
almost always the case in POM crystallography. Then one
must generate the symmetry-related atoms to form a 
connected set. This can be done either by hand or by means 
of XP in SHELXTL etc.
;

loop_
_space_group_symop_operation_xyz
'x, y, z'
'-x, -y, -z'

loop_
_atom_site_label
_atom_site_type_symbol
_atom_site_fract_x
_atom_site_fract_y
_atom_site_fract_z
_atom_site_U_iso_or_equiv
_atom_site_adp_type
_atom_site_occupancy
_atom_site_site_symmetry_order
_atom_site_calc_flag
_atom_site_refinement_flags_posn
_atom_site_refinement_flags_adp
_atom_site_refinement_flags_occupancy
Si Si 0.2839(6) -0.1836(6) 0.7775(4) 0.0132(16) Uani 1 1 d . . .
W1 W 0.28166(9) -0.13190(9) 0.58403(6) 0.0169(3) Uani 1 1 d . . .
W2 W 0.22299(9) 0.08402(9) 0.79056(7) 0.0185(3) Uani 1 1 d . . .
W3 W 0.04427(9) -0.01952(9) 0.70144(7) 0.0188(3) Uani 1 1 d . . .
W4 W 0.45905(9) -0.03171(9) 0.67120(6) 0.0175(3) Uani 1 1 d . . .
W5 W 0.31895(9) -0.24780(10) 0.96894(7) 0.0195(3) Uani 1 1 d . . .
W6 W 0.12379(9) -0.36248(9) 0.86971(7) 0.0187(3) Uani 1 1 d . . .
W7 W 0.06225(9) -0.07543(9) 0.88557(7) 0.0198(3) Uani 1 1 d . . .
W8 W 0.47654(9) -0.08919(9) 0.87473(7) 0.0175(3) Uani 1 1 d . . .
W9 W 0.10481(10) -0.30768(9) 0.68828(7) 0.0194(3) Uani 1 1 d . . .
Mn1 Mn 0.5177(3) -0.3352(3) 0.8572(2) 0.0181(9) Uani 1 1 d . . .
Mn2 Mn 0.4976(4) -0.2825(3) 0.6652(2) 0.0190(10) Uani 1 1 d . . .
Mn3 Mn 0.5764(4) -0.4747(3) 0.7445(3) 0.0206(10) Uani 1 1 d . . .
Mn4 Mn 0.3302(4) -0.4440(3) 0.7628(2) 0.0206(10) Uani 1 1 d . . .
O1A O 0.4103(15) -0.2323(15) 0.5779(10) 0.019(4) Uiso 1 1 d . . .
O1T O 0.2402(16) -0.1023(15) 0.4954(10) 0.021(4) Uiso 1 1 d . . .
O1SI O 0.2276(15) -0.2825(15) 0.7739(10) 0.019(4) Uiso 1 1 d . . .
O2T O 0.2223(15) 0.2113(14) 0.7996(10) 0.018(4) Uiso 1 1 d . . .
O2SI O 0.1851(16) -0.0817(15) 0.7870(10) 0.021(4) Uiso 1 1 d . . .
O3T O -0.0671(16) 0.0438(15) 0.6483(10) 0.020(4) Uiso 1 1 d . . .
O3SI O 0.3681(16) -0.2026(15) 0.8444(10) 0.020(4) Uiso 1 1 d . . .
O4T O 0.5377(15) 0.0605(14) 0.6346(10) 0.015(4) Uiso 1 1 d . . .
O4A O 0.5519(15) -0.1516(15) 0.6486(10) 0.018(4) Uiso 1 1 d . . .
O4SI O 0.3511(15) -0.1601(14) 0.7021(10) 0.016(4) Uiso 1 1 d . . .
O5T O 0.2970(17) -0.2701(16) 1.0608(11) 0.025(5) Uiso 1 1 d . . .
O5A O 0.4490(17) -0.3452(16) 0.9563(11) 0.028(5) Uiso 1 1 d . . .
O6T O 0.0420(15) -0.4226(15) 0.9322(10) 0.018(4) Uiso 1 1 d . . .
O7T O -0.0442(17) -0.0473(17) 0.9479(11) 0.030(5) Uiso 1 1 d . . .
O8T O 0.5538(14) -0.0096(14) 0.9065(9) 0.013(4) Uiso 1 1 d . . .
O8A O 0.5754(16) -0.2149(15) 0.8775(10) 0.021(4) Uiso 1 1 d . . .
O9T O 0.0081(17) -0.3327(16) 0.6328(11) 0.025(5) Uiso 1 1 d . . .
O9A O 0.2083(16) -0.4273(15) 0.6941(10) 0.020(4) Uiso 1 1 d . . .
O1M1 O 0.6680(17) -0.4430(16) 0.8987(11) 0.027(5) Uiso 1 1 d . . .
O1M2 O 0.6342(16) -0.3402(16) 0.5922(11) 0.023(5) Uiso 1 1 d . . .
O13 O 0.1585(15) -0.0370(14) 0.6316(10) 0.015(4) Uiso 1 1 d . . .
O1M3 O 0.7101(16) -0.5294(16) 0.8031(11) 0.023(5) Uiso 1 1 d . . .
O14 O 0.3716(16) -0.0227(15) 0.5872(10) 0.020(4) Uiso 1 1 d . . .
O14M O 0.4470(15) -0.4477(14) 0.8340(10) 0.016(4) Uiso 1 1 d . . .
O1M4 O 0.3911(17) -0.6249(16) 0.7662(11) 0.026(5) Uiso 1 1 d . . .
O19 O 0.1928(15) -0.2356(15) 0.6205(10) 0.018(4) Uiso 1 1 d . . .
O2M3 O 0.5682(16) -0.6208(16) 0.7430(11) 0.024(5) Uiso 1 1 d . . .
O23M O 0.5772(16) -0.3302(15) 0.7542(11) 0.023(5) Uiso 1 1 d . . .
O23 O 0.0981(16) 0.1043(16) 0.7268(11) 0.023(5) Uiso 1 1 d . . .
O24 O 0.3224(15) 0.0567(15) 0.7134(10) 0.019(4) Uiso 1 1 d . . .
O27 O 0.1178(15) 0.0561(14) 0.8702(10) 0.017(4) Uiso 1 1 d . . .
O28 O 0.3381(16) 0.0143(15) 0.8551(11) 0.023(5) Uiso 1 1 d . . .
O3M3 O 0.6959(17) -0.4956(17) 0.6556(11) 0.030(5) Uiso 1 1 d . . .
O34M O 0.4430(15) -0.4137(15) 0.6900(10) 0.019(4) Uiso 1 1 d . . .
O37 O -0.0258(16) -0.0248(16) 0.7985(11) 0.024(5) Uiso 1 1 d . . .
O39 O 0.0343(15) -0.1603(15) 0.7044(10) 0.020(4) Uiso 1 1 d . . .
O46 O 0.2219(16) -0.4746(15) 0.8402(10) 0.022(5) Uiso 1 1 d . . .
O48 O 0.5042(15) -0.0583(15) 0.7711(10) 0.019(4) Uiso 1 1 d . . .
O56 O 0.2282(16) -0.3328(15) 0.9333(11) 0.023(5) Uiso 1 1 d . . .
O57 O 0.1874(15) -0.1335(15) 0.9456(10) 0.019(4) Uiso 1 1 d . . .
O58 O 0.4027(16) -0.1343(15) 0.9641(10) 0.021(4) Uiso 1 1 d . . .
O69 O 0.0379(14) -0.3480(14) 0.7804(9) 0.013(4) Uiso 1 1 d . . .
O76 O 0.0525(15) -0.2124(15) 0.8720(10) 0.019(4) Uiso 1 1 d . . .
C1A1 C 0.802(4) -0.446(3) 0.551(2) 0.059(11) Uiso 1 1 d . . .
H1AA H 0.8467 -0.5142 0.5646 0.088 Uiso 1 1 calc R U .
H1AB H 0.8462 -0.3933 0.5526 0.088 Uiso 1 1 calc R U .
H1AC H 0.7760 -0.4412 0.5020 0.088 Uiso 1 1 calc R U .
C1A2 C 0.496(3) -0.779(3) 0.756(2) 0.040(9) Uiso 1 1 d . . .
H1AD H 0.5170 -0.8126 0.8046 0.059 Uiso 1 1 calc R U .
H1AE H 0.5531 -0.8013 0.7215 0.059 Uiso 1 1 calc R U .
H1AF H 0.4266 -0.7964 0.7444 0.059 Uiso 1 1 calc R U .
C1A3 C 0.849(3) -0.542(3) 0.8906(19) 0.035(8) Uiso 1 1 d . . .
H1AG H 0.8937 -0.5854 0.8581 0.052 Uiso 1 1 calc R U .
H1AH H 0.8446 -0.5818 0.9381 0.052 Uiso 1 1 calc R U .
H1AI H 0.8839 -0.4830 0.8944 0.052 Uiso 1 1 calc R U .
C2A1 C 0.703(2) -0.429(2) 0.6030(16) 0.025(7) Uiso 1 1 d . . .
C2A2 C 0.481(2) -0.663(2) 0.7545(15) 0.018(6) Uiso 1 1 d . . .
C2A3 C 0.736(3) -0.504(3) 0.8613(17) 0.028(7) Uiso 1 1 d . . .
K1 K 0.2563(5) 0.0421(6) 1.0049(4) 0.0275(16) Uani 1 1 d . . .
K2 K 0.6145(10) -0.1562(8) 0.5035(6) 0.071(3) Uani 1 1 d . . .
K3 K 0.6219(12) -0.4247(11) 1.0493(8) 0.031(3) Uiso 0.5 1 d . . P
Na1 Na 0.7401(9) 0.0535(9) 0.6327(6) 0.026(3) Uani 1 1 d . . .
Na2 Na 0.1234(9) 0.1802(9) 1.2026(6) 0.026(3) Uani 1 1 d . . .
Na3 Na 0.2772(12) 0.3343(11) 0.8783(8) 0.020(3) Uiso 0.75 1 d . . P
Na4 Na 0.7690(14) -0.6720(13) 0.7184(9) 0.032(4) Uiso 0.75 1 d . . P
O1W O 0.2054(16) 0.2136(15) 1.0888(11) 0.023(5) Uiso 1 1 d . . .
O2W O 0.3962(18) 0.1881(17) 0.9380(12) 0.030(5) Uiso 1 1 d . . .
O3W O 0.7879(17) -0.2745(16) 0.7282(11) 0.026(5) Uiso 1 1 d . . .
O4W O 0.7327(17) -0.0210(16) 0.7589(11) 0.028(5) Uiso 1 1 d . . .
O5W O 0.122(2) 0.3419(19) 0.9551(13) 0.042(6) Uiso 1 1 d . . .
O6W O 0.7849(19) -0.1192(18) 0.5983(13) 0.038(6) Uiso 1 1 d . . .
O7W O -0.024(2) 0.216(2) 0.9244(14) 0.051(7) Uiso 1 1 d . . .
O8W O 0.213(3) -0.171(2) 1.1855(16) 0.065(8) Uiso 1 1 d . . .
O9W O 0.258(3) -0.240(3) 0.3741(18) 0.074(9) Uiso 1 1 d . . .
O10W O 0.194(3) 0.205(3) 0.5848(17) 0.071(9) Uiso 1 1 d . . .
O11W O 0.190(4) 0.373(3) 0.665(2) 0.106(13) Uiso 1 1 d . . .
O12W O 0.0000 0.0000 0.5000 0.027(7) Uiso 1 2 d S . P
O13W O 0.409(4) -0.353(4) 0.468(3) 0.052(14) Uiso 0.5 1 d . . P
O14W O 0.404(4) -0.523(4) 0.579(2) 0.037(11) Uiso 0.5 1 d . . P

loop_
_atom_site_aniso_label
_atom_site_aniso_U_11
_atom_site_aniso_U_22
_atom_site_aniso_U_33
_atom_site_aniso_U_23
_atom_site_aniso_U_13
_atom_site_aniso_U_12
Si 0.014(4) 0.013(4) 0.011(4) 0.002(3) -0.006(3) 0.001(3)
W1 0.0157(6) 0.0146(6) 0.0218(6) -0.0071(5) -0.0013(5) -0.0027(5)
W2 0.0143(6) 0.0172(6) 0.0272(7) -0.0103(5) 0.0008(5) -0.0059(5)
W3 0.0135(6) 0.0198(6) 0.0259(7) -0.0104(5) 0.0011(5) -0.0054(5)
W4 0.0161(6) 0.0136(6) 0.0248(7) -0.0068(5) -0.0002(5) -0.0048(5)
W5 0.0141(6) 0.0232(7) 0.0239(7) -0.0080(5) 0.0000(5) -0.0065(5)
W6 0.0142(6) 0.0198(6) 0.0244(7) -0.0068(5) 0.0003(5) -0.0063(5)
W7 0.0137(6) 0.0229(7) 0.0271(7) -0.0136(5) 0.0027(5) -0.0068(5)
W8 0.0122(6) 0.0173(6) 0.0255(6) -0.0092(5) -0.0003(5) -0.0048(5)
W9 0.0189(6) 0.0176(6) 0.0247(7) -0.0079(5) -0.0019(5) -0.0069(5)
Mn1 0.018(2) 0.015(2) 0.024(2) -0.0081(19) -0.0012(18) -0.0038(18)
Mn2 0.021(2) 0.016(2) 0.022(2) -0.0068(19) -0.0042(19) -0.0059(18)
Mn3 0.017(2) 0.012(2) 0.034(3) -0.0056(19) -0.0040(19) -0.0012(18)
Mn4 0.017(2) 0.020(2) 0.026(2) -0.0021(19) 0.0022(19) -0.0073(19)
K1 0.015(3) 0.035(4) 0.038(4) -0.025(3) 0.004(3) -0.005(3)
K2 0.093(8) 0.055(6) 0.063(7) -0.008(5) 0.010(6) -0.010(6)
Na1 0.022(6) 0.031(7) 0.025(6) -0.006(5) 0.006(5) -0.003(5)
Na2 0.019(6) 0.030(7) 0.030(7) -0.005(5) -0.002(5) -0.010(5)

loop_
_atom_type_symbol
_atom_type_description
_atom_type_scat_dispersion_real
_atom_type_scat_dispersion_imag
_atom_type_scat_source
C C 0.0033 0.0016 'International Tables Vol C Tables 4.2.6.8 and 6.1.1.4'
H H 0.0000 0.0000 'International Tables Vol C Tables 4.2.6.8 and 6.1.1.4'
K K 0.2009 0.2494 'International Tables Vol C Tables 4.2.6.8 and 6.1.1.4'
Mn Mn 0.3368 0.7283 'International Tables Vol C Tables 4.2.6.8 and 6.1.1.4'
Na Na 0.0362 0.0249 'International Tables Vol C Tables 4.2.6.8 and 6.1.1.4'
O O 0.0106 0.0060 'International Tables Vol C Tables 4.2.6.8 and 6.1.1.4'
Si Si 0.0817 0.0704 'International Tables Vol C Tables 4.2.6.8 and 6.1.1.4'
W W -0.8490 6.8722 'International Tables Vol C Tables 4.2.6.8 and 6.1.1.4'

loop_
_geom_angle_atom_site_label_1
_geom_angle_atom_site_label_2
_geom_angle_atom_site_label_3
_geom_angle
_geom_angle_site_symmetry_1
_geom_angle_site_symmetry_3
O1SI Si O4SI 108.5(10) . .
O1SI Si O3SI 112.1(10) . .
O4SI Si O3SI 109.4(10) . .
O1SI Si O2SI 108.8(10) . .
O4SI Si O2SI 108.8(10) . .
O3SI Si O2SI 109.2(10) . .
O1T W1 O1A 102.7(9) . .
O1T W1 O19 100.5(8) . .
O1A W1 O19 92.6(8) . .
O1T W1 O14 99.9(9) . .
O1A W1 O14 90.9(8) . .
O19 W1 O14 158.0(8) . .
O1T W1 O13 99.7(8) . .
O1A W1 O13 157.7(8) . .
O19 W1 O13 82.5(7) . .
O14 W1 O13 86.0(7) . .
O1T W1 O4SI 174.0(8) . .
O1A W1 O4SI 76.6(7) . .
O19 W1 O4SI 85.5(7) . .
O14 W1 O4SI 74.2(7) . .
O13 W1 O4SI 81.3(7) . .
O2T W2 O24 104.7(8) . .
O2T W2 O28 100.9(9) . .
O24 W2 O28 88.2(8) . .
O2T W2 O23 99.2(8) . .
O24 W2 O23 90.7(8) . .
O28 W2 O23 159.5(8) . .
O2T W2 O27 97.5(8) . .
O24 W2 O27 157.8(8) . .
O28 W2 O27 87.0(8) . .
O23 W2 O27 86.3(8) . .
O2T W2 O2SI 167.9(8) . .
O24 W2 O2SI 85.7(7) . .
O28 W2 O2SI 85.3(8) . .
O23 W2 O2SI 74.2(8) . .
O27 W2 O2SI 72.2(7) . .
O2T W2 K1 83.0(6) . .
O24 W2 K1 133.0(6) . .
O28 W2 K1 45.2(6) . .
O23 W2 K1 134.5(6) . .
O27 W2 K1 48.8(5) . .
O2SI W2 K1 94.4(5) . .
O3T W3 O13 101.4(8) . .
O3T W3 O39 102.4(9) . .
O13 W3 O39 89.3(8) . .
O3T W3 O37 101.0(9) . .
O13 W3 O37 157.6(8) . .
O39 W3 O37 87.7(8) . .
O3T W3 O23 99.4(9) . .
O13 W3 O23 89.8(8) . .
O39 W3 O23 157.9(8) . .
O37 W3 O23 84.8(8) . .
O3T W3 O2SI 169.6(8) . .
O13 W3 O2SI 85.5(7) . .
O39 W3 O2SI 85.3(7) . .
O37 W3 O2SI 72.1(7) . .
O23 W3 O2SI 72.7(7) . .
O3T W3 Na2 90.1(7) . 2_557
O13 W3 Na2 134.9(6) . 2_557
O39 W3 Na2 45.7(6) . 2_557
O37 W3 Na2 46.7(6) . 2_557
O23 W3 Na2 131.5(6) . 2_557
O2SI W3 Na2 90.4(5) . 2_557
O4T W4 O4A 99.9(8) . .
O4T W4 O14 96.6(8) . .
O4A W4 O14 91.9(8) . .
O4T W4 O48 101.3(8) . .
O4A W4 O48 92.4(8) . .
O14 W4 O48 160.6(8) . .
O4T W4 O24 102.8(8) . .
O4A W4 O24 157.3(8) . .
O14 W4 O24 86.0(8) . .
O48 W4 O24 82.8(8) . .
O4T W4 O4SI 171.2(7) . .
O4A W4 O4SI 76.6(7) . .
O14 W4 O4SI 75.7(7) . .
O48 W4 O4SI 86.9(7) . .
O24 W4 O4SI 81.0(7) . .
O4T W4 K2 56.5(6) . 2_656
O4A W4 K2 109.4(6) . 2_656
O14 W4 K2 42.1(6) . 2_656
O48 W4 K2 150.5(6) . 2_656
O24 W4 K2 83.9(5) . 2_656
O4SI W4 K2 116.7(5) . 2_656
O4T W4 K2 77.5(6) . .
O4A W4 K2 38.7(6) . .
O14 W4 K2 63.8(6) . .
O48 W4 K2 127.5(6) . .
O24 W4 K2 149.4(5) . .
O4SI W4 K2 95.2(5) . .
K2 W4 K2 70.7(3) 2_656 .
O5T W5 O5A 101.5(9) . .
O5T W5 O56 102.6(9) . .
O5A W5 O56 92.0(9) . .
O5T W5 O58 99.3(9) . .
O5A W5 O58 91.8(9) . .
O56 W5 O58 156.5(8) . .
O5T W5 O57 98.1(9) . .
O5A W5 O57 160.3(8) . .
O56 W5 O57 83.8(8) . .
O58 W5 O57 84.9(8) . .
O5T W5 O3SI 171.9(8) . .
O5A W5 O3SI 77.3(8) . .
O56 W5 O3SI 85.4(7) . .
O58 W5 O3SI 72.9(7) . .
O57 W5 O3SI 83.2(7) . .
O5T W5 K1 82.2(7) . .
O5A W5 K1 134.5(7) . .
O56 W5 K1 132.0(6) . .
O58 W5 K1 43.5(6) . .
O57 W5 K1 48.5(6) . .
O3SI W5 K1 93.0(5) . .
O6T W6 O46 102.0(9) . .
O6T W6 O56 99.6(9) . .
O46 W6 O56 93.4(8) . .
O6T W6 O69 101.2(8) . .
O46 W6 O69 90.4(8) . .
O56 W6 O69 157.5(8) . .
O6T W6 O76 100.5(8) . .
O46 W6 O76 157.5(8) . .
O56 W6 O76 83.7(8) . .
O69 W6 O76 84.4(7) . .
O6T W6 O1SI 174.6(8) . .
O46 W6 O1SI 77.1(8) . .
O56 W6 O1SI 85.8(7) . .
O69 W6 O1SI 73.5(7) . .
O76 W6 O1SI 80.4(7) . .
O6T W6 Mn4 134.3(6) . .
O46 W6 Mn4 32.4(6) . .
O56 W6 Mn4 88.9(6) . .
O69 W6 Mn4 82.5(5) . .
O76 W6 Mn4 125.1(5) . .
O1SI W6 Mn4 44.7(5) . .
O6T W6 Na2 89.9(6) . 2_557
O46 W6 Na2 136.8(6) . 2_557
O56 W6 Na2 125.7(6) . 2_557
O69 W6 Na2 46.4(5) . 2_557
O76 W6 Na2 42.0(6) . 2_557
O1SI W6 Na2 87.2(5) . 2_557
Mn4 W6 Na2 120.9(2) . 2_557
O6T W6 K3 86.7(6) . 2_647
O46 W6 K3 42.1(6) . 2_647
O56 W6 K3 57.3(6) . 2_647
O69 W6 K3 132.1(5) . 2_647
O76 W6 K3 141.0(6) . 2_647
O1SI W6 K3 95.9(5) . 2_647
Mn4 W6 K3 60.5(2) . 2_647
Na2 W6 K3 175.9(3) 2_557 2_647
O7T W7 O76 101.8(9) . .
O7T W7 O57 103.0(9) . .
O76 W7 O57 88.2(8) . .
O7T W7 O37 96.8(9) . .
O76 W7 O37 88.2(8) . .
O57 W7 O37 160.2(8) . .
O7T W7 O27 100.7(9) . .
O76 W7 O27 157.4(8) . .
O57 W7 O27 87.9(8) . .
O37 W7 O27 87.9(8) . .
O7T W7 O2SI 167.7(9) . .
O76 W7 O2SI 85.0(7) . .
O57 W7 O2SI 87.3(7) . .
O37 W7 O2SI 73.0(7) . .
O27 W7 O2SI 72.6(7) . .
O7T W7 Na2 86.2(7) . 2_557
O76 W7 Na2 46.2(6) . 2_557
O57 W7 Na2 134.3(6) . 2_557
O37 W7 Na2 47.0(6) . 2_557
O27 W7 Na2 134.9(6) . 2_557
O2SI W7 Na2 91.4(5) . 2_557
O7T W7 K1 88.4(7) . .
O76 W7 K1 133.6(6) . .
O57 W7 K1 45.4(6) . .
O37 W7 K1 135.9(6) . .
O27 W7 K1 48.3(5) . .
O2SI W7 K1 94.3(5) . .
Na2 W7 K1 174.2(2) 2_557 .
O8T W8 O8A 103.0(8) . .
O8T W8 O58 99.4(8) . .
O8A W8 O58 92.8(8) . .
O8T W8 O48 100.1(8) . .
O8A W8 O48 90.5(8) . .
O58 W8 O48 159.0(8) . .
O8T W8 O28 98.3(8) . .
O8A W8 O28 158.6(8) . .
O58 W8 O28 85.4(8) . .
O48 W8 O28 84.0(8) . .
O8T W8 O3SI 174.1(7) . .
O8A W8 O3SI 76.5(8) . .
O58 W8 O3SI 74.8(7) . .
O48 W8 O3SI 85.8(7) . .
O28 W8 O3SI 82.5(7) . .
O8T W8 Mn1 134.8(6) . .
O8A W8 Mn1 32.1(6) . .
O58 W8 Mn1 83.1(6) . .
O48 W8 Mn1 88.8(6) . .
O28 W8 Mn1 126.8(6) . .
O3SI W8 Mn1 44.4(5) . .
O8T W8 K1 81.2(6) . .
O8A W8 K1 136.4(6) . .
O58 W8 K1 44.4(6) . .
O48 W8 K1 132.0(6) . .
O28 W8 K1 48.9(6) . .
O3SI W8 K1 95.1(5) . .
Mn1 W8 K1 124.07(14) . .
O9T W9 O9A 102.1(9) . .
O9T W9 O19 101.4(9) . .
O9A W9 O19 92.3(8) . .
O9T W9 O69 98.9(8) . .
O9A W9 O69 93.1(8) . .
O19 W9 O69 157.4(8) . .
O9T W9 O39 99.8(9) . .
O9A W9 O39 158.0(8) . .
O19 W9 O39 81.8(8) . .
O69 W9 O39 85.0(7) . .
O9T W9 O1SI 174.2(8) . .
O9A W9 O1SI 77.4(8) . .
O19 W9 O1SI 84.5(7) . .
O69 W9 O1SI 75.4(7) . .
O39 W9 O1SI 81.0(7) . .
O9T W9 Mn4 134.4(7) . .
O9A W9 Mn4 32.6(6) . .
O19 W9 Mn4 89.4(6) . .
O69 W9 Mn4 83.5(5) . .
O39 W9 Mn4 125.7(5) . .
O1SI W9 Mn4 44.8(5) . .
O9T W9 Na2 88.8(7) . 2_557
O9A W9 Na2 139.3(6) . 2_557
O19 W9 Na2 124.1(6) . 2_557
O69 W9 Na2 46.3(6) . 2_557
O39 W9 Na2 42.4(6) . 2_557
O1SI W9 Na2 88.0(5) . 2_557
Mn4 W9 Na2 121.4(2) . 2_557
O8A Mn1 O14M 174.8(8) . .
O8A Mn1 O5A 88.9(8) . .
O14M Mn1 O5A 90.8(8) . .
O8A Mn1 O23M 95.3(8) . .
O14M Mn1 O23M 84.9(8) . .
O5A Mn1 O23M 175.3(9) . .
O8A Mn1 O1M1 91.8(8) . .
O14M Mn1 O1M1 93.4(8) . .
O5A Mn1 O1M1 90.1(8) . .
O23M Mn1 O1M1 92.0(8) . .
O8A Mn1 O3SI 76.1(8) . .
O14M Mn1 O3SI 98.7(7) . .
O5A Mn1 O3SI 78.0(8) . .
O23M Mn1 O3SI 100.8(8) . .
O1M1 Mn1 O3SI 163.0(7) . .
O8A Mn1 Mn3 132.3(6) . .
O14M Mn1 Mn3 49.7(5) . .
O5A Mn1 Mn3 136.2(6) . .
O23M Mn1 Mn3 40.7(6) . .
O1M1 Mn1 Mn3 76.4(6) . .
O3SI Mn1 Mn3 120.6(5) . .
O8A Mn1 W8 30.4(6) . .
O14M Mn1 W8 144.5(6) . .
O5A Mn1 W8 82.2(6) . .
O23M Mn1 W8 100.2(6) . .
O1M1 Mn1 W8 121.2(6) . .
O3SI Mn1 W8 45.8(5) . .
Mn3 Mn1 W8 140.30(18) . .
O8A Mn1 K3 78.2(6) . .
O14M Mn1 K3 105.1(6) . .
O5A Mn1 K3 44.2(6) . .
O23M Mn1 K3 139.0(6) . .
O1M1 Mn1 K3 48.4(6) . .
O3SI Mn1 K3 116.3(5) . .
Mn3 Mn1 K3 119.9(3) . .
W8 Mn1 K3 94.0(2) . .
O8A Mn1 K3 143.4(6) . 2_647
O14M Mn1 K3 37.8(6) . 2_647
O5A Mn1 K3 55.6(7) . 2_647
O23M Mn1 K3 120.6(6) . 2_647
O1M1 Mn1 K3 80.7(6) . 2_647
O3SI Mn1 K3 101.8(5) . 2_647
Mn3 Mn1 K3 80.9(2) . 2_647
W8 Mn1 K3 133.7(2) . 2_647
K3 Mn1 K3 70.0(4) . 2_647
O23M Mn2 O4A 93.4(8) . .
O23M Mn2 O1A 177.2(8) . .
O4A Mn2 O1A 87.1(8) . .
O23M Mn2 O34M 82.9(8) . .
O4A Mn2 O34M 175.5(8) . .
O1A Mn2 O34M 96.4(8) . .
O23M Mn2 O1M2 96.3(8) . .
O4A Mn2 O1M2 86.0(8) . .
O1A Mn2 O1M2 86.5(8) . .
O34M Mn2 O1M2 96.9(8) . .
O23M Mn2 O4SI 101.7(8) . .
O4A Mn2 O4SI 75.3(7) . .
O1A Mn2 O4SI 75.7(7) . .
O34M Mn2 O4SI 102.9(7) . .
O1M2 Mn2 O4SI 154.6(7) . .
O23M Mn2 Mn3 44.6(6) . .
O4A Mn2 Mn3 133.1(6) . .
O1A Mn2 Mn3 136.0(6) . .
O34M Mn2 Mn3 44.6(6) . .
O1M2 Mn2 Mn3 80.7(5) . .
O4SI Mn2 Mn3 124.7(5) . .
O23M Mn2 K2 123.7(6) . .
O4A Mn2 K2 49.9(6) . .
O1A Mn2 K2 58.6(6) . .
O34M Mn2 K2 134.4(6) . .
O1M2 Mn2 K2 48.8(6) . .
O4SI Mn2 K2 105.9(5) . .
Mn3 Mn2 K2 129.0(2) . .
O34M Mn3 O23M 82.9(8) . .
O34M Mn3 O2M3 97.3(8) . .
O23M Mn3 O2M3 174.9(9) . .
O34M Mn3 O1M3 176.5(9) . .
O23M Mn3 O1M3 94.0(8) . .
O2M3 Mn3 O1M3 85.7(8) . .
O34M Mn3 O3M3 99.9(8) . .
O23M Mn3 O3M3 99.9(8) . .
O2M3 Mn3 O3M3 85.1(8) . .
O1M3 Mn3 O3M3 82.2(8) . .
O34M Mn3 O14M 77.9(7) . .
O23M Mn3 O14M 79.0(8) . .
O2M3 Mn3 O14M 96.0(8) . .
O1M3 Mn3 O14M 100.0(8) . .
O3M3 Mn3 O14M 177.6(8) . .
O34M Mn3 Mn2 45.1(6) . .
O23M Mn3 Mn2 44.1(6) . .
O2M3 Mn3 Mn2 138.2(6) . .
O1M3 Mn3 Mn2 132.8(6) . .
O3M3 Mn3 Mn2 85.1(6) . .
O14M Mn3 Mn2 92.7(5) . .
O34M Mn3 Mn1 93.2(6) . .
O23M Mn3 Mn1 42.5(6) . .
O2M3 Mn3 Mn1 132.5(6) . .
O1M3 Mn3 Mn1 83.4(6) . .
O3M3 Mn3 Mn1 138.2(6) . .
O14M Mn3 Mn1 41.6(5) . .
Mn2 Mn3 Mn1 76.54(16) . .
O34M Mn3 Mn4 40.0(6) . .
O23M Mn3 Mn4 92.3(6) . .
O2M3 Mn3 Mn4 84.7(6) . .
O1M3 Mn3 Mn4 139.0(6) . .
O3M3 Mn3 Mn4 136.2(6) . .
O14M Mn3 Mn4 41.9(5) . .
Mn2 Mn3 Mn4 74.97(16) . .
Mn1 Mn3 Mn4 74.33(16) . .
O34M Mn3 Na4 130.0(7) . .
O23M Mn3 Na4 133.7(7) . .
O2M3 Mn3 Na4 49.4(7) . .
O1M3 Mn3 Na4 53.5(7) . .
O3M3 Mn3 Na4 49.8(6) . .
O14M Mn3 Na4 132.4(6) . .
Mn2 Mn3 Na4 134.8(3) . .
Mn1 Mn3 Na4 136.6(3) . .
Mn4 Mn3 Na4 134.0(3) . .
O34M Mn4 O46 177.0(8) . .
O34M Mn4 O9A 96.1(8) . .
O46 Mn4 O9A 86.9(8) . .
O34M Mn4 O14M 84.8(8) . .
O46 Mn4 O14M 92.1(8) . .
O9A Mn4 O14M 174.7(8) . .
O34M Mn4 O1SI 102.9(8) . .
O46 Mn4 O1SI 77.4(8) . .
O9A Mn4 O1SI 76.0(7) . .
O14M Mn4 O1SI 98.8(7) . .
O34M Mn4 O1M4 92.1(8) . .
O46 Mn4 O1M4 87.9(8) . .
O9A Mn4 O1M4 97.6(8) . .
O14M Mn4 O1M4 87.5(7) . .
O1SI Mn4 O1M4 164.1(7) . .
O34M Mn4 Mn3 40.0(6) . .
O46 Mn4 Mn3 137.3(6) . .
O9A Mn4 Mn3 133.2(6) . .
O14M Mn4 Mn3 49.4(5) . .
O1SI Mn4 Mn3 120.4(5) . .
O1M4 Mn4 Mn3 74.6(5) . .
O34M Mn4 W9 101.9(6) . .
O46 Mn4 W9 80.6(6) . .
O9A Mn4 W9 29.7(6) . .
O14M Mn4 W9 145.0(6) . .
O1SI Mn4 W9 46.3(5) . .
O1M4 Mn4 W9 125.9(5) . .
Mn3 Mn4 W9 140.95(18) . .
O34M Mn4 W6 149.6(6) . .
O46 Mn4 W6 30.4(6) . .
O9A Mn4 W6 81.6(6) . .
O14M Mn4 W6 94.9(5) . .
O1SI Mn4 W6 47.0(5) . .
O1M4 Mn4 W6 118.2(5) . .
Mn3 Mn4 W6 143.18(18) . .
W9 Mn4 W6 62.23(8) . .
O34M Mn4 Na3 136.0(6) . 1_545
O46 Mn4 Na3 43.4(6) . 1_545
O9A Mn4 Na3 99.3(6) . 1_545
O14M Mn4 Na3 83.5(6) . 1_545
O1SI Mn4 Na3 120.7(5) . 1_545
O1M4 Mn4 Na3 45.2(6) . 1_545
Mn3 Mn4 Na3 105.5(3) . 1_545
W9 Mn4 Na3 111.7(3) . 1_545
W6 Mn4 Na3 73.7(3) . 1_545
O34M Mn4 K3 126.6(6) . 2_647
O46 Mn4 K3 50.6(6) . 2_647
O9A Mn4 K3 134.1(6) . 2_647
O14M Mn4 K3 47.0(6) . 2_647
O1SI Mn4 K3 105.4(5) . 2_647
O1M4 Mn4 K3 68.4(5) . 2_647
Mn3 Mn4 K3 86.6(3) . 2_647
W9 Mn4 K3 130.2(3) . 2_647
W6 Mn4 K3 69.4(2) . 2_647
Na3 Mn4 K3 39.5(3) 1_545 2_647
W1 O1A Mn2 118.4(10) . .
W1 O1A K2 116.6(8) . .
Mn2 O1A K2 88.5(7) . .
W1 O1T Na1 156.6(11) . 2_656
Si O1SI Mn4 122.3(10) . .
Si O1SI W9 129.1(11) . .
Mn4 O1SI W9 89.0(7) . .
Si O1SI W6 125.6(10) . .
Mn4 O1SI W6 88.3(7) . .
W9 O1SI W6 90.6(6) . .
W2 O2T Na3 145.7(10) . .
Si O2SI W7 123.0(10) . .
Si O2SI W2 122.5(10) . .
W7 O2SI W2 94.3(7) . .
Si O2SI W3 122.2(10) . .
W7 O2SI W3 93.8(7) . .
W2 O2SI W3 93.2(7) . .
W3 O3T Na1 143.2(11) . 1_455
Si O3SI Mn1 123.0(11) . .
Si O3SI W8 127.5(11) . .
Mn1 O3SI W8 89.9(7) . .
Si O3SI W5 125.0(10) . .
Mn1 O3SI W5 89.0(7) . .
W8 O3SI W5 91.2(7) . .
W4 O4T Na1 130.6(10) . .
W4 O4T K2 96.6(7) . 2_656
Na1 O4T K2 123.0(7) . 2_656
W4 O4A Mn2 118.9(10) . .
W4 O4A K2 116.6(9) . .
Mn2 O4A K2 97.6(8) . .
Si O4SI Mn2 121.1(10) . .
Si O4SI W4 127.2(10) . .
Mn2 O4SI W4 89.2(6) . .
Si O4SI W1 127.4(10) . .
Mn2 O4SI W1 89.3(6) . .
W4 O4SI W1 91.2(6) . .
W5 O5A Mn1 115.7(10) . .
W5 O5A K3 129.8(10) . .
Mn1 O5A K3 105.6(9) . .
W5 O5A K3 108.2(9) . 2_647
Mn1 O5A K3 95.0(8) . 2_647
K3 O5A K3 94.6(7) . 2_647
W7 O7T K1 151.6(11) . 2_557
W8 O8T K1 135.2(9) . 2_657
W8 O8A Mn1 117.5(10) . .
W9 O9A Mn4 117.7(10) . .
C2A3 O1M1 Mn1 125.4(19) . .
C2A3 O1M1 K3 136.8(19) . .
Mn1 O1M1 K3 96.5(8) . .
C2A1 O1M2 Mn2 126.5(18) . .
C2A1 O1M2 K2 138.9(18) . .
Mn2 O1M2 K2 93.7(7) . .
W3 O13 W1 149.5(10) . .
C2A3 O1M3 Mn3 129(2) . .
C2A3 O1M3 Na4 141(2) . .
Mn3 O1M3 Na4 89.0(8) . .
W4 O14 W1 118.1(10) . .
W4 O14 K2 109.7(8) . 2_656
W1 O14 K2 132.0(9) . 2_656
Mn1 O14M Mn4 130.0(10) . .
Mn1 O14M Mn3 88.6(7) . .
Mn4 O14M Mn3 88.7(7) . .
Mn1 O14M K3 116.2(8) . 2_647
Mn4 O14M K3 101.1(8) . 2_647
Mn3 O14M K3 133.4(8) . 2_647
C2A2 O1M4 Mn4 124(2) . .
C2A2 O1M4 Na3 126(2) . 1_545
Mn4 O1M4 Na3 92.9(8) . 1_545
W9 O19 W1 156.9(11) . .
C2A2 O2M3 Mn3 127.3(18) . .
C2A2 O2M3 Na4 139.1(18) . .
Mn3 O2M3 Na4 93.5(9) . .
Mn2 O23M Mn3 91.3(9) . .
Mn2 O23M Mn1 128.7(10) . .
Mn3 O23M Mn1 96.8(9) . .
W2 O23 W3 119.7(10) . .
W2 O24 W4 150.5(11) . .
W2 O27 W7 120.8(9) . .
W2 O27 K1 102.6(7) . .
W7 O27 K1 103.1(7) . .
W2 O28 W8 150.1(11) . .
W2 O28 K1 107.6(8) . .
W8 O28 K1 100.9(7) . .
C2A1 O3M3 Mn3 124(2) . .
C2A1 O3M3 Na4 147(2) . .
Mn3 O3M3 Na4 88.3(8) . .
Mn4 O34M Mn3 100.0(9) . .
Mn4 O34M Mn2 127.5(10) . .
Mn3 O34M Mn2 90.3(8) . .
W7 O37 W3 121.1(10) . .
W7 O37 Na2 99.2(8) . 2_557
W3 O37 Na2 99.7(8) . 2_557
W3 O39 W9 149.9(11) . .
W3 O39 Na2 102.5(8) . 2_557
W9 O39 Na2 105.3(8) . 2_557
W6 O46 Mn4 117.2(10) . .
W6 O46 Na3 138.6(10) . 1_545
Mn4 O46 Na3 103.9(9) . 1_545
W6 O46 K3 112.4(9) . 2_647
Mn4 O46 K3 97.6(8) . 2_647
Na3 O46 K3 53.6(6) 1_545 2_647
W4 O48 W8 152.9(11) . .
W6 O56 W5 155.2(12) . .
W6 O56 K3 93.8(7) . 2_647
W5 O56 K3 106.2(8) . 2_647
W7 O57 W5 148.4(11) . .
W7 O57 K1 107.3(8) . .
W5 O57 K1 101.3(7) . .
W8 O58 W5 120.1(10) . .
W8 O58 K1 107.1(8) . .
W5 O58 K1 107.9(8) . .
W9 O69 W6 119.3(9) . .
W9 O69 Na2 103.0(7) . 2_557
W6 O69 Na2 101.7(7) . 2_557
W7 O76 W6 150.4(11) . .
W7 O76 Na2 101.5(8) . 2_557
W6 O76 Na2 106.2(8) . 2_557
O3M3 C2A1 O1M2 123(3) . .
O3M3 C2A1 C1A1 119(3) . .
O1M2 C2A1 C1A1 117(3) . .
O1M4 C2A2 O2M3 129(3) . .
O1M4 C2A2 C1A2 113(3) . .
O2M3 C2A2 C1A2 118(3) . .
O1M3 C2A3 O1M1 123(3) . .
O1M3 C2A3 C1A3 121(3) . .
O1M1 C2A3 C1A3 116(3) . .
O7T K1 O58 125.5(7) 2_557 .
O7T K1 O8T 126.3(6) 2_557 2_657
O58 K1 O8T 73.5(5) . 2_657
O7T K1 O1W 74.6(6) 2_557 .
O58 K1 O1W 150.9(6) . .
O8T K1 O1W 77.4(5) 2_657 .
O7T K1 O2W 138.3(7) 2_557 .
O58 K1 O2W 93.8(6) . .
O8T K1 O2W 73.5(6) 2_657 .
O1W K1 O2W 75.8(6) . .
O7T K1 O28 124.6(6) 2_557 .
O58 K1 O28 54.4(6) . .
O8T K1 O28 107.3(5) 2_657 .
O1W K1 O28 136.0(6) . .
O2W K1 O28 64.7(6) . .
O7T K1 O57 75.4(6) 2_557 .
O58 K1 O57 54.8(5) . .
O8T K1 O57 121.6(6) 2_657 .
O1W K1 O57 149.9(6) . .
O2W K1 O57 129.6(6) . .
O28 K1 O57 64.9(5) . .
O7T K1 O27 73.3(6) 2_557 .
O58 K1 O27 90.6(5) . .
O8T K1 O27 159.6(5) 2_657 .
O1W K1 O27 117.1(6) . .
O2W K1 O27 95.4(6) . .
O28 K1 O27 52.3(5) . .
O57 K1 O27 52.9(5) . .
O7T K1 W8 141.7(5) 2_557 .
O58 K1 W8 28.5(4) . .
O8T K1 W8 81.0(4) 2_657 .
O1W K1 W8 142.9(4) . .
O2W K1 W8 69.4(4) . .
O28 K1 W8 30.2(4) . .
O57 K1 W8 66.9(4) . .
O27 K1 W8 79.0(4) . .
O7T K1 W5 97.0(5) 2_557 .
O58 K1 W5 28.6(4) . .
O8T K1 W5 91.8(4) 2_657 .
O1W K1 W5 157.3(5) . .
O2W K1 W5 120.6(5) . .
O28 K1 W5 66.1(4) . .
O57 K1 W5 30.2(4) . .
O27 K1 W5 79.0(4) . .
W8 K1 W5 51.43(8) . .
O7T K1 W2 101.5(5) 2_557 .
O58 K1 W2 78.1(4) . .
O8T K1 W2 132.2(4) 2_657 .
O1W K1 W2 121.8(4) . .
O2W K1 W2 70.8(4) . .
O28 K1 W2 27.2(4) . .
O57 K1 W2 65.1(4) . .
O27 K1 W2 28.7(3) . .
W8 K1 W2 57.18(10) . .
W5 K1 W2 80.26(12) . .
O7T K1 W7 63.2(5) 2_557 .
O58 K1 W7 77.9(4) . .
O8T K1 W7 148.7(4) 2_657 .
O1W K1 W7 130.9(4) . .
O2W K1 W7 121.4(5) . .
O28 K1 W7 63.9(4) . .
O57 K1 W7 27.2(4) . .
O27 K1 W7 28.6(4) . .
W8 K1 W7 79.87(12) . .
W5 K1 W7 56.98(9) . .
W2 K1 W7 50.61(8) . .
O1M2 K2 O14 171.5(8) . 2_656
O1M2 K2 O4A 62.0(6) . .
O14 K2 O4A 121.0(7) 2_656 .
O1M2 K2 O10W 98.4(8) . 2_656
O14 K2 O10W 74.3(8) 2_656 2_656
O4A K2 O10W 140.4(9) . 2_656
O1M2 K2 O6W 83.1(7) . .
O14 K2 O6W 91.2(7) 2_656 .
O4A K2 O6W 64.2(6) . .
O10W K2 O6W 80.3(9) 2_656 .
O1M2 K2 O1A 58.6(6) . .
O14 K2 O1A 129.9(7) 2_656 .
O4A K2 O1A 54.6(6) . .
O10W K2 O1A 145.9(8) 2_656 .
O6W K2 O1A 117.3(7) . .
O1M2 K2 O4T 131.9(7) . 2_656
O14 K2 O4T 54.0(5) 2_656 2_656
O4A K2 O4T 126.7(6) . 2_656
O10W K2 O4T 92.4(8) 2_656 2_656
O6W K2 O4T 145.0(7) . 2_656
O1A K2 O4T 87.5(6) . 2_656
O1M2 K2 Mn2 37.4(4) . .
O14 K2 Mn2 148.8(6) 2_656 .
O4A K2 Mn2 32.5(4) . .
O10W K2 Mn2 135.4(8) 2_656 .
O6W K2 Mn2 86.4(5) . .
O1A K2 Mn2 32.9(4) . .
O4T K2 Mn2 120.4(5) 2_656 .
O1M2 K2 W4 155.8(6) . 2_656
O14 K2 W4 28.2(4) 2_656 2_656
O4A K2 W4 133.9(5) . 2_656
O10W K2 W4 77.9(7) 2_656 2_656
O6W K2 W4 119.2(6) . 2_656
O1A K2 W4 112.2(5) . 2_656
O4T K2 W4 26.8(3) 2_656 2_656
Mn2 K2 W4 143.5(4) . 2_656
O1M2 K2 W4 85.5(5) . .
O14 K2 W4 98.8(5) 2_656 .
O4A K2 W4 24.7(4) . .
O10W K2 W4 151.4(8) 2_656 .
O6W K2 W4 72.1(5) . .
O1A K2 W4 58.5(4) . .
O4T K2 W4 106.1(4) 2_656 .
Mn2 K2 W4 51.00(16) . .
W4 K2 W4 109.3(3) 2_656 .
O1M2 K2 Na1 104.4(5) . .
O14 K2 Na1 72.8(5) 2_656 .
O4A K2 Na1 59.3(5) . .
O10W K2 Na1 98.1(7) 2_656 .
O6W K2 Na1 30.3(5) . .
O1A K2 Na1 111.3(5) . .
O4T K2 Na1 120.2(5) 2_656 .
Mn2 K2 Na1 90.6(3) . .
W4 K2 Na1 99.8(3) 2_656 .
W4 K2 Na1 53.8(2) . .
O1M2 K2 K2 134.8(6) . 2_656
O14 K2 K2 52.2(5) 2_656 2_656
O4A K2 K2 77.9(5) . 2_656
O10W K2 K2 126.5(8) 2_656 2_656
O6W K2 K2 98.2(6) . 2_656
O1A K2 K2 82.0(5) . 2_656
O4T K2 K2 59.1(4) 2_656 2_656
Mn2 K2 K2 97.4(4) . 2_656
W4 K2 K2 56.1(2) 2_656 2_656
W4 K2 K2 53.2(2) . 2_656
Na1 K2 K2 67.9(3) . 2_656
Na3 K3 O14M 95.2(7) 2_657 2_647
Na3 K3 O5A 129.6(8) 2_657 .
O14M K3 O5A 110.3(8) 2_647 .
Na3 K3 O1M1 124.4(8) 2_657 .
O14M K3 O1M1 134.3(8) 2_647 .
O5A K3 O1M1 63.6(7) . .
Na3 K3 O46 55.0(6) 2_657 2_647
O14M K3 O46 60.6(6) 2_647 2_647
O5A K3 O46 170.9(8) . 2_647
O1M1 K3 O46 121.7(8) . 2_647
Na3 K3 O2W 48.0(6) 2_657 2_657
O14M K3 O2W 118.5(7) 2_647 2_657
O5A K3 O2W 81.6(7) . 2_657
O1M1 K3 O2W 105.7(7) . 2_657
O46 K3 O2W 102.8(7) 2_647 2_657
Na3 K3 O5A 142.3(7) 2_657 2_647
O14M K3 O5A 54.0(6) 2_647 2_647
O5A K3 O5A 85.4(7) . 2_647
O1M1 K3 O5A 80.4(6) . 2_647
O46 K3 O5A 88.4(7) 2_647 2_647
O2W K3 O5A 161.1(7) 2_657 2_647
Na3 K3 O56 103.2(7) 2_657 2_647
O14M K3 O56 67.1(6) 2_647 2_647
O5A K3 O56 126.5(7) . 2_647
O1M1 K3 O56 81.0(6) . 2_647
O46 K3 O56 51.6(6) 2_647 2_647
O2W K3 O56 149.4(7) 2_657 2_647
O5A K3 O56 48.3(5) 2_647 2_647
Na3 K3 Mn4 66.4(5) 2_657 2_647
O14M K3 Mn4 31.9(4) 2_647 2_647
O5A K3 Mn4 139.7(7) . 2_647
O1M1 K3 Mn4 145.0(6) . 2_647
O46 K3 Mn4 31.7(4) 2_647 2_647
O2W K3 Mn4 104.0(5) 2_657 2_647
O5A K3 Mn4 77.5(5) 2_647 2_647
O56 K3 Mn4 64.0(4) 2_647 2_647
Na3 K3 Mn1 127.8(6) 2_657 .
O14M K3 Mn1 133.4(6) 2_647 .
O5A K3 Mn1 30.1(5) . .
O1M1 K3 Mn1 35.1(4) . .
O46 K3 Mn1 156.6(6) 2_647 .
O2W K3 Mn1 86.3(5) 2_657 .
O5A K3 Mn1 89.3(5) 2_647 .
O56 K3 Mn1 111.8(5) 2_647 .
Mn4 K3 Mn1 165.2(4) 2_647 .
Na3 K3 W6 74.4(5) 2_657 2_647
O14M K3 W6 69.4(5) 2_647 2_647
O5A K3 W6 154.8(7) . 2_647
O1M1 K3 W6 97.9(6) . 2_647
O46 K3 W6 25.5(4) 2_647 2_647
O2W K3 W6 121.6(6) 2_657 2_647
O5A K3 W6 74.2(4) 2_647 2_647
O56 K3 W6 28.8(4) 2_647 2_647
Mn4 K3 W6 50.03(19) 2_647 2_647
Mn1 K3 W6 132.8(4) . 2_647
Na3 K3 Mn1 120.8(6) 2_657 2_647
O14M K3 Mn1 26.0(4) 2_647 2_647
O5A K3 Mn1 93.8(6) . 2_647
O1M1 K3 Mn1 109.3(6) . 2_647
O46 K3 Mn1 77.6(5) 2_647 2_647
O2W K3 Mn1 138.1(6) 2_657 2_647
O5A K3 Mn1 29.4(4) 2_647 2_647
O56 K3 Mn1 60.3(4) 2_647 2_647
Mn4 K3 Mn1 55.2(2) 2_647 2_647
Mn1 K3 Mn1 110.0(4) . 2_647
W6 K3 Mn1 75.7(3) 2_647 2_647
O3T Na1 O1T 91.3(8) 1_655 2_656
O3T Na1 O6W 88.0(8) 1_655 .
O1T Na1 O6W 82.0(8) 2_656 .
O3T Na1 O4W 86.5(8) 1_655 .
O1T Na1 O4W 171.7(9) 2_656 .
O6W Na1 O4W 89.9(8) . .
O3T Na1 O9W 80.9(10) 1_655 2_656
O1T Na1 O9W 78.7(10) 2_656 2_656
O6W Na1 O9W 157.5(11) . 2_656
O4W Na1 O9W 108.9(10) . 2_656
O3T Na1 O4T 172.3(8) 1_655 .
O1T Na1 O4T 96.3(7) 2_656 .
O6W Na1 O4T 94.1(8) . .
O4W Na1 O4T 86.0(7) . .
O9W Na1 O4T 99.4(10) 2_656 .
O3T Na1 Na2 66.3(6) 1_655 2_657
O1T Na1 Na2 139.8(6) 2_656 2_657
O6W Na1 Na2 65.2(6) . 2_657
O4W Na1 Na2 32.5(5) . 2_657
O9W Na1 Na2 126.0(9) 2_656 2_657
O4T Na1 Na2 108.0(6) . 2_657
O3T Na1 Na4 73.8(6) 1_655 1_565
O1T Na1 Na4 103.0(6) 2_656 1_565
O6W Na1 Na4 161.2(7) . 1_565
O4W Na1 Na4 84.1(6) . 1_565
O9W Na1 Na4 25.2(8) 2_656 1_565
O4T Na1 Na4 103.2(6) . 1_565
Na2 Na1 Na4 101.9(4) 2_657 1_565
O3T Na1 K2 122.0(6) 1_655 .
O1T Na1 K2 67.1(6) 2_656 .
O6W Na1 K2 38.2(6) . .
O4W Na1 K2 107.4(6) . .
O9W Na1 K2 137.9(9) 2_656 .
O4T Na1 K2 62.6(5) . .
Na2 Na1 K2 96.1(3) 2_657 .
Na4 Na1 K2 160.1(4) 1_565 .
O1W Na2 O3W 101.6(8) . 2_657
O1W Na2 O4W 93.9(8) . 2_657
O3W Na2 O4W 89.0(8) 2_657 2_657
O1W Na2 O39 157.0(8) . 2_557
O3W Na2 O39 94.7(8) 2_657 2_557
O4W Na2 O39 102.5(8) 2_657 2_557
O1W Na2 O76 82.3(7) . 2_557
O3W Na2 O76 137.4(8) 2_657 2_557
O4W Na2 O76 133.4(8) 2_657 2_557
O39 Na2 O76 74.8(7) 2_557 2_557
O1W Na2 O37 107.7(8) . 2_557
O3W Na2 O37 147.0(8) 2_657 2_557
O4W Na2 O37 74.5(7) 2_657 2_557
O39 Na2 O37 62.5(7) 2_557 2_557
O76 Na2 O37 62.9(7) 2_557 2_557
O1W Na2 O69 107.0(8) . 2_557
O3W Na2 O69 77.7(7) 2_657 2_557
O4W Na2 O69 157.0(8) 2_657 2_557
O39 Na2 O69 60.7(6) 2_557 2_557
O76 Na2 O69 61.0(6) 2_557 2_557
O37 Na2 O69 106.9(7) 2_557 2_557
O1W Na2 W7 85.8(6) . 2_557
O3W Na2 W7 166.9(7) 2_657 2_557
O4W Na2 W7 101.3(6) 2_657 2_557
O39 Na2 W7 75.4(5) 2_557 2_557
O76 Na2 W7 32.2(4) 2_557 2_557
O37 Na2 W7 33.8(5) 2_557 2_557
O69 Na2 W7 89.9(5) 2_557 2_557
O1W Na2 W3 141.2(7) . 2_557
O3W Na2 W3 116.3(6) 2_657 2_557
O4W Na2 W3 79.8(6) 2_657 2_557
O39 Na2 W3 31.8(5) 2_557 2_557
O76 Na2 W3 75.3(5) 2_557 2_557
O37 Na2 W3 33.6(5) 2_557 2_557
O69 Na2 W3 89.3(5) 2_557 2_557
W7 Na2 W3 58.69(18) 2_557 2_557
O1W Na2 W9 137.6(7) . 2_557
O3W Na2 W9 76.9(6) 2_657 2_557
O4W Na2 W9 128.2(6) 2_657 2_557
O39 Na2 W9 32.4(5) 2_557 2_557
O76 Na2 W9 72.8(5) 2_557 2_557
O37 Na2 W9 90.9(5) 2_557 2_557
O69 Na2 W9 30.6(4) 2_557 2_557
W7 Na2 W9 90.4(3) 2_557 2_557
W3 Na2 W9 63.8(2) 2_557 2_557
O1W Na2 W6 86.6(6) . 2_557
O3W Na2 W6 105.6(6) 2_657 2_557
O4W Na2 W6 164.9(7) 2_657 2_557
O39 Na2 W6 73.4(5) 2_557 2_557
O76 Na2 W6 31.8(5) 2_557 2_557
O37 Na2 W6 91.0(5) 2_557 2_557
O69 Na2 W6 31.9(4) 2_557 2_557
W7 Na2 W6 63.70(19) 2_557 2_557
W3 Na2 W6 90.4(3) 2_557 2_557
W9 Na2 W6 54.58(17) 2_557 2_557
O1W Na2 Na1 124.6(6) . 2_657
O3W Na2 Na1 78.7(6) 2_657 2_657
O4W Na2 Na1 31.2(5) 2_657 2_657
O39 Na2 Na1 74.3(5) 2_557 2_657
O76 Na2 Na1 133.8(6) 2_557 2_657
O37 Na2 Na1 72.5(5) 2_557 2_657
O69 Na2 Na1 126.4(5) 2_557 2_657
W7 Na2 Na1 106.1(3) 2_557 2_657
W3 Na2 Na1 60.4(2) 2_557 2_657
W9 Na2 Na1 97.0(3) 2_557 2_657
W6 Na2 Na1 147.6(4) 2_557 2_657
O5W Na3 O2W 100.9(10) . .
O5W Na3 K3 95.2(9) . 2_657
O2W Na3 K3 81.4(8) . 2_657
O5W Na3 O46 88.8(9) . 1_565
O2W Na3 O46 151.9(10) . 1_565
K3 Na3 O46 71.4(7) 2_657 1_565
O5W Na3 O1M4 157.9(10) . 1_565
O2W Na3 O1M4 100.7(9) . 1_565
K3 Na3 O1M4 92.6(8) 2_657 1_565
O46 Na3 O1M4 74.1(8) 1_565 1_565
O5W Na3 O2T 96.3(9) . .
O2W Na3 O2T 86.9(8) . .
K3 Na3 O2T 165.0(8) 2_657 .
O46 Na3 O2T 118.4(8) 1_565 .
O1M4 Na3 O2T 80.3(8) 1_565 .
O5W Na3 Mn4 121.4(8) . 1_565
O2W Na3 Mn4 132.1(8) . 1_565
K3 Na3 Mn4 74.1(5) 2_657 1_565
O46 Na3 Mn4 32.7(5) 1_565 1_565
O1M4 Na3 Mn4 41.9(5) 1_565 1_565
O2T Na3 Mn4 107.7(6) . 1_565
O5W Na3 K1 67.0(7) . .
O2W Na3 K1 41.0(6) . .
K3 Na3 K1 106.4(6) 2_657 .
O46 Na3 K1 155.6(7) 1_565 .
O1M4 Na3 K1 130.1(7) 1_565 .
O2T Na3 K1 69.6(5) . .
Mn4 Na3 K1 171.6(4) 1_565 .
O9W Na4 O2M3 92.9(11) 2_646 .
O9W Na4 O3M3 96.3(11) 2_646 .
O2M3 Na4 O3M3 68.9(8) . .
O9W Na4 O8W 95.0(13) 2_646 2_647
O2M3 Na4 O8W 92.8(10) . 2_647
O3M3 Na4 O8W 158.9(11) . 2_647
O9W Na4 O1M3 153.5(12) 2_646 .
O2M3 Na4 O1M3 63.6(7) . .
O3M3 Na4 O1M3 64.9(8) . .
O8W Na4 O1M3 98.0(10) 2_647 .
O9W Na4 Mn3 116.0(10) 2_646 .
O2M3 Na4 Mn3 37.1(5) . .
O3M3 Na4 Mn3 41.9(6) . .
O8W Na4 Mn3 117.0(9) 2_647 .
O1M3 Na4 Mn3 37.6(5) . .
O9W Na4 Na1 27.3(9) 2_646 1_545
O2M3 Na4 Na1 94.5(7) . 1_545
O3M3 Na4 Na1 122.4(7) . 1_545
O8W Na4 Na1 67.6(8) 2_647 1_545
O1M3 Na4 Na1 154.1(7) . 1_545
Mn3 Na4 Na1 128.6(5) . 1_545
Na2 O1W K1 116.5(8) . .
Na3 O2W K1 107.2(8) . .
Na3 O2W K3 50.5(6) . 2_657
K1 O2W K3 129.6(8) . 2_657
Na1 O4W Na2 116.3(9) . 2_657
Na1 O6W K2 111.5(9) . .
Na4 O9W Na1 127.4(15) 2_646 2_656

loop_
_geom_bond_atom_site_label_1
_geom_bond_atom_site_label_2
_geom_bond_distance
_geom_bond_site_symmetry_2
Si O1SI 1.59(2) .
Si O4SI 1.600(19) .
Si O3SI 1.61(2) .
Si O2SI 1.64(2) .
W1 O1T 1.705(19) .
W1 O1A 1.851(18) .
W1 O19 1.924(19) .
W1 O14 1.971(19) .
W1 O13 2.007(18) .
W1 O4SI 2.332(18) .
W2 O2T 1.699(19) .
W2 O24 1.851(18) .
W2 O28 1.892(19) .
W2 O23 1.925(19) .
W2 O27 1.941(18) .
W2 O2SI 2.317(19) .
W2 K1 3.948(7) .
W3 O3T 1.720(19) .
W3 O13 1.851(18) .
W3 O39 1.866(19) .
W3 O37 1.94(2) .
W3 O23 1.99(2) .
W3 O2SI 2.338(19) .
W3 Na2 3.457(11) 2_557
W4 O4T 1.725(18) .
W4 O4A 1.837(18) .
W4 O14 1.904(19) .
W4 O48 1.917(18) .
W4 O24 2.025(18) .
W4 O4SI 2.321(18) .
W4 K2 3.798(11) 2_656
W4 K2 3.937(11) .
W5 O5T 1.70(2) .
W5 O5A 1.86(2) .
W5 O56 1.91(2) .
W5 O58 1.949(19) .
W5 O57 1.988(19) .
W5 O3SI 2.367(19) .
W5 K1 3.876(7) .
W6 O6T 1.694(18) .
W6 O46 1.836(19) .
W6 O56 1.90(2) .
W6 O69 1.964(17) .
W6 O76 1.996(19) .
W6 O1SI 2.360(19) .
W6 Mn4 3.227(4) .
W6 Na2 3.642(12) 2_557
W6 K3 3.942(14) 2_647
W7 O7T 1.71(2) .
W7 O76 1.876(19) .
W7 O57 1.901(18) .
W7 O37 1.942(19) .
W7 O27 1.950(19) .
W7 O2SI 2.296(19) .
W7 Na2 3.445(11) 2_557
W7 K1 3.967(6) .
W8 O8T 1.712(17) .
W8 O8A 1.839(19) .
W8 O58 1.911(19) .
W8 O48 1.924(18) .
W8 O28 1.962(19) .
W8 O3SI 2.312(19) .
W8 Mn1 3.227(4) .
W8 K1 3.831(6) .
W9 O9T 1.71(2) .
W9 O9A 1.805(19) .
W9 O19 1.876(19) .
W9 O69 1.898(17) .
W9 O39 2.015(19) .
W9 O1SI 2.330(19) .
W9 Mn4 3.225(5) .
W9 Na2 3.629(12) 2_557
Mn1 O8A 1.93(2) .
Mn1 O14M 1.953(19) .
Mn1 O5A 1.97(2) .
Mn1 O23M 2.00(2) .
Mn1 O1M1 2.18(2) .
Mn1 O3SI 2.257(19) .
Mn1 Mn3 2.938(6) .
Mn1 K3 3.776(15) .
Mn1 K3 3.996(15) 2_647
Mn2 O23M 1.91(2) .
Mn2 O4A 1.934(19) .
Mn2 O1A 1.940(19) .
Mn2 O34M 1.947(19) .
Mn2 O1M2 2.17(2) .
Mn2 O4SI 2.303(18) .
Mn2 Mn3 2.749(6) .
Mn2 K2 3.568(11) .
Mn3 O34M 1.929(19) .
Mn3 O23M 1.93(2) .
Mn3 O2M3 1.94(2) .
Mn3 O1M3 1.96(2) .
Mn3 O3M3 2.15(2) .
Mn3 O14M 2.243(18) .
Mn3 Mn4 2.955(6) .
Mn3 Na4 3.213(17) .
Mn4 O34M 1.928(19) .
Mn4 O46 1.94(2) .
Mn4 O9A 1.962(19) .
Mn4 O14M 1.976(18) .
Mn4 O1SI 2.272(19) .
Mn4 O1M4 2.34(2) .
Mn4 Na3 3.493(15) 1_545
Mn4 K3 3.665(15) 2_647
O1A K2 3.04(2) .
O1T Na1 2.37(2) 2_656
O2T Na3 2.52(2) .
O3T Na1 2.36(2) 1_455
O4T Na1 2.45(2) .
O4T K2 3.19(2) 2_656
O4A K2 2.75(2) .
O5A K3 2.73(2) .
O5A K3 3.31(3) 2_647
O7T K1 2.67(2) 2_557
O8T K1 2.829(18) 2_657
O1M1 C2A3 1.28(4) .
O1M1 K3 2.84(2) .
O1M2 C2A1 1.29(4) .
O1M2 K2 2.69(2) .
O1M3 C2A3 1.24(4) .
O1M3 Na4 2.58(3) .
O14 K2 2.71(2) 2_656
O14M K3 2.73(2) 2_647
O1M4 C2A2 1.14(3) .
O1M4 Na3 2.48(2) 1_545
O2M3 C2A2 1.29(3) .
O2M3 Na4 2.44(3) .
O27 K1 3.041(19) .
O28 K1 2.94(2) .
O3M3 C2A1 1.22(4) .
O3M3 Na4 2.45(3) .
O37 Na2 2.55(2) 2_557
O39 Na2 2.53(2) 2_557
O46 Na3 2.47(2) 1_545
O46 K3 2.86(2) 2_647
O56 K3 3.33(2) 2_647
O57 K1 2.96(2) .
O58 K1 2.80(2) .
O69 Na2 2.69(2) 2_557
O76 Na2 2.54(2) 2_557
C1A1 C2A1 1.51(5) .
C1A2 C2A2 1.48(4) .
C1A3 C2A3 1.48(4) .
K1 O7T 2.67(2) 2_557
K1 O8T 2.829(18) 2_657
K1 O1W 2.86(2) .
K1 O2W 2.91(2) .
K2 O14 2.71(2) 2_656
K2 O10W 2.79(3) 2_656
K2 O6W 2.93(3) .
K2 O4T 3.19(2) 2_656
K2 W4 3.798(11) 2_656
K2 Na1 4.415(16) .
K2 K2 4.48(2) 2_656
K3 Na3 2.43(2) 2_657
K3 O14M 2.73(2) 2_647
K3 O46 2.86(2) 2_647
K3 O2W 3.11(3) 2_657
K3 O5A 3.31(3) 2_647
K3 O56 3.33(2) 2_647
K3 Mn4 3.665(15) 2_647
K3 W6 3.942(14) 2_647
K3 Mn1 3.996(15) 2_647
Na1 O3T 2.36(2) 1_655
Na1 O1T 2.37(2) 2_656
Na1 O6W 2.39(3) .
Na1 O4W 2.40(2) .
Na1 O9W 2.44(4) 2_656
Na1 Na2 4.154(17) 2_657
Na1 Na4 4.21(2) 1_565
Na2 O1W 2.30(2) .
Na2 O3W 2.33(2) 2_657
Na2 O4W 2.49(2) 2_657
Na2 O39 2.53(2) 2_557
Na2 O76 2.54(2) 2_557
Na2 O37 2.55(2) 2_557
Na2 O69 2.69(2) 2_557
Na2 W7 3.445(11) 2_557
Na2 W3 3.457(11) 2_557
Na2 W9 3.629(12) 2_557
Na2 W6 3.642(12) 2_557
Na2 Na1 4.154(17) 2_657
Na3 O5W 2.30(3) .
Na3 O2W 2.34(3) .
Na3 K3 2.43(2) 2_657
Na3 O46 2.47(2) 1_565
Na3 O1M4 2.48(2) 1_565
Na3 Mn4 3.493(15) 1_565
Na4 O9W 2.26(4) 2_646
Na4 O8W 2.50(3) 2_647
Na4 Na1 4.21(2) 1_545
O2W K3 3.11(3) 2_657
O3W Na2 2.33(2) 2_657
O4W Na2 2.49(2) 2_657
O8W Na4 2.50(3) 2_647
O9W Na4 2.26(4) 2_646
O9W Na1 2.44(4) 2_656
O10W K2 2.79(3) 2_656
